data_4509990
loop_
_publ_author_name
'Yue, Cheng-Yang'
'Lei, Xiao-Wu'
'Ma, Yun-Xiang'
'Sheng, Ning'
'Yang, Ya-Dong'
'Liu, Guo-Dong'
'Zhai, Xiu-Rong'

_publ_section_title
;
 [TM(en)3][SnSb4S9] (TM = Ni, Co): 3D Chiral Framework of Mixed Main-Group
 Metals and [Mn(dien)2]2Sb4S9: 1D Chains with Mixed-Valent Sb Centers
;
_journal_issue 1
_journal_name_full 'Crystal Growth &amp; Design'
_journal_page_first 101
_journal_paper_doi 10.1021/cg401208p
_journal_volume 14
_journal_year 2014
_chemical_formula_sum 'C6 H24 N6 Ni S9 Sb4 Sn'
_chemical_formula_weight 1133.25
_chemical_name_systematic
; 
 ? 
;
_space_group_IT_number 154
_symmetry_cell_setting trigonal
_symmetry_space_group_name_Hall 'P 32 2"'
_symmetry_space_group_name_H-M 'P 32 2 1'
_atom_sites_solution_hydrogens geom
_atom_sites_solution_primary direct
_atom_sites_solution_secondary difmap
_audit_creation_method SHELXL-97
_cell_angle_alpha 90.00
_cell_angle_beta 90.00
_cell_angle_gamma 120.00
_cell_formula_units_Z 3
_cell_length_a 14.4328(8)
_cell_length_b 14.4328(8)
_cell_length_c 11.3654(13)
_cell_measurement_temperature 296(2)
_cell_volume 2050.3(3)
_computing_cell_refinement 'APEX2 Software Suite (Bruker,2005)'
_computing_data_collection 'APEX2 Software Suite (Bruker,2005)'
_computing_data_reduction 'APEX2 Software Suite (Bruker,2005)'
_computing_structure_refinement 'SHELXL-97 (Sheldrick, 2008)'
_computing_structure_solution 'SHELXS-97 (Sheldrick, 2008)'
_diffrn_ambient_temperature 296(2)
_diffrn_measured_fraction_theta_full 0.996
_diffrn_measured_fraction_theta_max 0.996
_diffrn_measurement_device_type 'Bruker SMART CCD area detector'
_diffrn_measurement_method omega-scan
_diffrn_radiation_monochromator graphite
_diffrn_radiation_source 'fine-focus sealed tube'
_diffrn_radiation_type MoK\a
_diffrn_radiation_wavelength 0.71073
_diffrn_reflns_av_R_equivalents 0.0387
_diffrn_reflns_av_sigmaI/netI 0.0241
_diffrn_reflns_limit_h_max 18
_diffrn_reflns_limit_h_min -18
_diffrn_reflns_limit_k_max 18
_diffrn_reflns_limit_k_min -18
_diffrn_reflns_limit_l_max 14
_diffrn_reflns_limit_l_min -14
_diffrn_reflns_number 23936
_diffrn_reflns_theta_full 27.58
_diffrn_reflns_theta_max 27.58
_diffrn_reflns_theta_min 3.26
_exptl_absorpt_coefficient_mu 6.167
_exptl_absorpt_correction_T_max 0.5775
_exptl_absorpt_correction_T_min 0.4581
_exptl_absorpt_correction_type multi-scan
_exptl_crystal_colour red
_exptl_crystal_density_diffrn 2.753
_exptl_crystal_density_method 'not measured'
_exptl_crystal_description block
_exptl_crystal_F_000 1584
_exptl_crystal_size_max 0.15
_exptl_crystal_size_mid 0.10
_exptl_crystal_size_min 0.10
_refine_diff_density_max 2.389
_refine_diff_density_min -0.600
_refine_diff_density_rms 0.094
_refine_ls_abs_structure_details 'Flack H D (1983), Acta Cryst. A39, 876-881'
_refine_ls_abs_structure_Flack -0.02(2)
_refine_ls_extinction_coef ,
_refine_ls_extinction_method SHELXL
_refine_ls_goodness_of_fit_ref 1.029
_refine_ls_hydrogen_treatment constr
_refine_ls_matrix_type full
_refine_ls_number_parameters 124
_refine_ls_number_reflns 3149
_refine_ls_number_restraints 0
_refine_ls_restrained_S_all 1.029
_refine_ls_R_factor_all 0.0240
_refine_ls_R_factor_gt 0.0206
_refine_ls_shift/su_max 0.001
_refine_ls_shift/su_mean 0.000
_refine_ls_structure_factor_coef Fsqd
_refine_ls_weighting_details 'calc w=1/[\s^2^(Fo^2^)+(0.0156P)^2^+2.2126P] where P=(Fo^2^+2Fc^2^)/3'
_refine_ls_weighting_scheme calc
_refine_ls_wR_factor_gt 0.0409
_refine_ls_wR_factor_ref 0.0419
_reflns_number_gt 2939
_reflns_number_total 3149
_reflns_threshold_expression >2sigma(I)
_cod_data_source_file cg401208p_si_002.cif
_cod_data_source_block C6N6H24NiSnSb4S9
_cod_original_sg_symbol_H-M P3221
_cod_database_code 4509990

loop_
_symmetry_equiv_pos_as_xyz
'x, y, z'
'-y, x-y, z+2/3'
'-x+y, -x, z+1/3'
'y, x, -z'
'x-y, -y, -z+1/3'
'-x, -x+y, -z+2/3'

loop_
_atom_site_label
_atom_site_type_symbol
_atom_site_fract_x
_atom_site_fract_y
_atom_site_fract_z
_atom_site_U_iso_or_equiv
_atom_site_adp_type
_atom_site_occupancy
_atom_site_symmetry_multiplicity
_atom_site_calc_flag
_atom_site_refinement_flags
C1 C 0.1460(5) 0.0109(5) 0.7286(6) 0.0585(16) Uani 1 1 d .
H1 H 0.1039 -0.0555 0.7712 0.070 Uiso 1 1 calc .
H2 H 0.1178 0.0577 0.7471 0.070 Uiso 1 1 calc .
C2 C 0.5384(4) 0.1988(4) 0.7307(4) 0.0384(12) Uani 1 1 d .
H3 H 0.6116 0.2333 0.7588 0.046 Uiso 1 1 calc .
H4 H 0.5046 0.2372 0.7620 0.046 Uiso 1 1 calc .
C3 C 0.5365(4) 0.2000(4) 0.5989(4) 0.0378(12) Uani 1 1 d .
H5 H 0.5702 0.2731 0.5706 0.045 Uiso 1 1 calc .
H6 H 0.5758 0.1670 0.5678 0.045 Uiso 1 1 calc .
N1 N 0.2573(3) 0.0612(3) 0.7679(4) 0.0404(10) Uani 1 1 d .
H7 H 0.2596 0.0471 0.8447 0.048 Uiso 1 1 calc .
H8 H 0.2893 0.1326 0.7588 0.048 Uiso 1 1 calc .
N2 N 0.4791(3) 0.0850(3) 0.7700(3) 0.0369(10) Uani 1 1 d .
H9 H 0.4614 0.0815 0.8464 0.044 Uiso 1 1 calc .
H10 H 0.5209 0.0555 0.7618 0.044 Uiso 1 1 calc .
N3 N 0.2838(3) -0.1399(3) 0.7744(3) 0.0371(10) Uani 1 1 d .
H11 H 0.3000 -0.1209 0.8503 0.045 Uiso 1 1 calc .
H12 H 0.2123 -0.1812 0.7680 0.045 Uiso 1 1 calc .
Ni1 Ni 0.33907(6) 0.0000 0.6667 0.02587(17) Uani 1 2 d S
Sn1 Sn 0.0000 0.37244(3) 0.8333 0.02547(10) Uani 1 2 d S
Sb1 Sb 0.16352(3) 0.27372(3) 0.89136(3) 0.03373(8) Uani 1 1 d .
Sb2 Sb 0.36512(2) 0.43559(2) 0.64215(3) 0.02769(7) Uani 1 1 d .
S1 S 0.08083(10) 0.53375(9) 0.70286(10) 0.0303(2) Uani 1 1 d .
S2 S 0.08667(10) 0.27983(10) 0.70645(10) 0.0307(2) Uani 1 1 d .
S3 S 0.16895(10) 0.43560(11) 0.95585(10) 0.0351(3) Uani 1 1 d .
S4 S 0.34794(9) 0.33350(10) 0.82178(10) 0.0306(2) Uani 1 1 d .
S5 S 0.28660(11) 0.28660(11) 0.5000 0.0305(3) Uani 1 2 d S

loop_
_atom_site_aniso_label
_atom_site_aniso_U_11
_atom_site_aniso_U_22
_atom_site_aniso_U_33
_atom_site_aniso_U_23
_atom_site_aniso_U_13
_atom_site_aniso_U_12
C1 0.040(3) 0.059(4) 0.081(4) -0.006(4) 0.013(3) 0.029(3)
C2 0.027(3) 0.036(3) 0.042(3) -0.006(2) -0.004(2) 0.007(2)
C3 0.032(3) 0.030(3) 0.046(3) 0.001(2) 0.004(2) 0.010(2)
N1 0.047(3) 0.039(2) 0.041(2) 0.0022(19) 0.0037(19) 0.025(2)
N2 0.042(2) 0.043(3) 0.030(2) -0.0036(18) -0.0055(18) 0.024(2)
N3 0.039(2) 0.038(2) 0.033(2) 0.0042(18) 0.0053(18) 0.019(2)
Ni1 0.0277(3) 0.0281(4) 0.0220(4) 0.0006(3) 0.00032(16) 0.0141(2)
Sn1 0.0267(2) 0.02602(16) 0.0239(2) -0.00073(8) -0.00146(17) 0.01337(11)
Sb1 0.04011(19) 0.04301(19) 0.02862(16) 0.00951(14) 0.00403(13) 0.02870(17)
Sb2 0.03241(17) 0.02723(16) 0.02480(14) -0.00116(12) -0.00226(13) 0.01594(14)
S1 0.0307(6) 0.0294(6) 0.0318(6) 0.0059(5) 0.0050(5) 0.0156(5)
S2 0.0335(6) 0.0376(7) 0.0242(5) -0.0011(5) 0.0003(5) 0.0200(5)
S3 0.0318(6) 0.0409(7) 0.0341(6) -0.0089(5) -0.0069(5) 0.0193(6)
S4 0.0317(6) 0.0371(6) 0.0269(5) 0.0051(5) 0.0028(5) 0.0200(5)
S5 0.0288(6) 0.0288(6) 0.0260(8) -0.0006(3) 0.0006(3) 0.0084(7)

loop_
_atom_type_symbol
_atom_type_description
_atom_type_scat_dispersion_real
_atom_type_scat_dispersion_imag
_atom_type_scat_source
C C 0.0033 0.0016 'International Tables Vol C Tables 4.2.6.8 and 6.1.1.4'
H H 0.0000 0.0000 'International Tables Vol C Tables 4.2.6.8 and 6.1.1.4'
N N 0.0061 0.0033 'International Tables Vol C Tables 4.2.6.8 and 6.1.1.4'
S S 0.1246 0.1234 'International Tables Vol C Tables 4.2.6.8 and 6.1.1.4'
Ni Ni 0.3393 1.1124 'International Tables Vol C Tables 4.2.6.8 and 6.1.1.4'
Sn Sn -0.6537 1.4246 'International Tables Vol C Tables 4.2.6.8 and 6.1.1.4'
Sb Sb -0.5866 1.5461 'International Tables Vol C Tables 4.2.6.8 and 6.1.1.4'

loop_
_geom_angle_atom_site_label_1
_geom_angle_atom_site_label_2
_geom_angle_atom_site_label_3
_geom_angle
_geom_angle_site_symmetry_1
_geom_angle_site_symmetry_3
C1 C1 N1 112.4(4) 5_556 .
C1 C1 H1 109.1 5_556 .
N1 C1 H1 109.1 . .
C1 C1 H2 109.1 5_556 .
N1 C1 H2 109.1 . .
H1 C1 H2 107.8 . .
N2 C2 C3 107.9(4) . .
N2 C2 H3 110.1 . .
C3 C2 H3 110.1 . .
N2 C2 H4 110.1 . .
C3 C2 H4 110.1 . .
H3 C2 H4 108.4 . .
N3 C3 C2 108.7(4) 5_556 .
N3 C3 H5 110.0 5_556 .
C2 C3 H5 110.0 . .
N3 C3 H6 110.0 5_556 .
C2 C3 H6 110.0 . .
H5 C3 H6 108.3 . .
C1 N1 Ni1 109.1(3) . .
C1 N1 H7 109.9 . .
Ni1 N1 H7 109.9 . .
C1 N1 H8 109.9 . .
Ni1 N1 H8 109.9 . .
H7 N1 H8 108.3 . .
C2 N2 Ni1 109.1(3) . .
C2 N2 H9 109.9 . .
Ni1 N2 H9 109.9 . .
C2 N2 H10 109.9 . .
Ni1 N2 H10 109.9 . .
H9 N2 H10 108.3 . .
C3 N3 Ni1 108.5(3) 5_556 .
C3 N3 H11 110.0 5_556 .
Ni1 N3 H11 110.0 . .
C3 N3 H12 110.0 5_556 .
Ni1 N3 H12 110.0 . .
H11 N3 H12 108.4 . .
N2 Ni1 N2 96.7(2) . 5_556
N2 Ni1 N1 91.53(16) . .
N2 Ni1 N1 170.12(16) 5_556 .
N2 Ni1 N1 170.12(16) . 5_556
N2 Ni1 N1 91.53(16) 5_556 5_556
N1 Ni1 N1 80.9(2) . 5_556
N2 Ni1 N3 91.52(15) . .
N2 Ni1 N3 80.91(15) 5_556 .
N1 Ni1 N3 93.42(15) . .
N1 Ni1 N3 95.21(16) 5_556 .
N2 Ni1 N3 80.91(15) . 5_556
N2 Ni1 N3 91.52(15) 5_556 5_556
N1 Ni1 N3 95.21(16) . 5_556
N1 Ni1 N3 93.42(15) 5_556 5_556
N3 Ni1 N3 168.6(2) . 5_556
S1 Sn1 S1 91.60(5) . 6_556
S1 Sn1 S3 95.45(4) . 6_556
S1 Sn1 S3 94.21(4) 6_556 6_556
S1 Sn1 S3 94.21(4) . .
S1 Sn1 S3 95.45(4) 6_556 .
S3 Sn1 S3 166.13(6) 6_556 .
S1 Sn1 S2 91.64(4) . .
S1 Sn1 S2 176.30(4) 6_556 .
S3 Sn1 S2 87.27(4) 6_556 .
S3 Sn1 S2 82.53(4) . .
S1 Sn1 S2 176.30(4) . 6_556
S1 Sn1 S2 91.64(4) 6_556 6_556
S3 Sn1 S2 82.53(4) 6_556 6_556
S3 Sn1 S2 87.27(4) . 6_556
S2 Sn1 S2 85.18(5) . 6_556
S2 Sb1 S3 91.28(4) . .
S2 Sb1 S4 98.24(4) . .
S3 Sb1 S4 104.50(4) . .
S1 Sb2 S4 86.03(4) 5_666 .
S1 Sb2 S5 96.10(4) 5_666 .
S4 Sb2 S5 99.03(3) . .
Sb2 S1 Sn1 99.08(4) 5_566 .
Sb1 S2 Sn1 83.45(3) . .
Sb1 S3 Sn1 85.73(4) . .
Sb2 S4 Sb1 104.03(4) . .
Sb2 S5 Sb2 96.52(6) . 4_556

loop_
_geom_bond_atom_site_label_1
_geom_bond_atom_site_label_2
_geom_bond_distance
_geom_bond_site_symmetry_2
C1 C1 1.433(13) 5_556
C1 N1 1.463(7) .
C1 H1 0.9700 .
C1 H2 0.9700 .
C2 N2 1.492(6) .
C2 C3 1.498(7) .
C2 H3 0.9700 .
C2 H4 0.9700 .
C3 N3 1.482(6) 5_556
C3 H5 0.9700 .
C3 H6 0.9700 .
N1 Ni1 2.130(4) .
N1 H7 0.9000 .
N1 H8 0.9000 .
N2 Ni1 2.119(4) .
N2 H9 0.9000 .
N2 H10 0.9000 .
N3 C3 1.482(6) 5_556
N3 Ni1 2.145(4) .
N3 H11 0.9000 .
N3 H12 0.9000 .
Ni1 N2 2.119(4) 5_556
Ni1 N1 2.130(4) 5_556
Ni1 N3 2.145(4) 5_556
Sn1 S1 2.5028(12) .
Sn1 S1 2.5028(12) 6_556
Sn1 S3 2.5481(12) 6_556
Sn1 S3 2.5481(12) .
Sn1 S2 2.6652(12) .
Sn1 S2 2.6652(12) 6_556
Sb1 S2 2.3984(12) .
Sb1 S3 2.4123(13) .
Sb1 S4 2.4815(12) .
Sb2 S1 2.4389(12) 5_666
Sb2 S4 2.4565(11) .
Sb2 S5 2.4660(11) .
S1 Sb2 2.4389(12) 5_566
S5 Sb2 2.4660(11) 4_556

loop_
_geom_hbond_atom_site_label_D
_geom_hbond_atom_site_label_H
_geom_hbond_atom_site_label_A
_geom_hbond_distance_DH
_geom_hbond_distance_HA
_geom_hbond_distance_DA
_geom_hbond_angle_DHA
_geom_hbond_site_symmetry_A
N1 H7 S2 0.90 2.78 3.603(4) 153.1 3
N1 H8 S4 0.90 2.68 3.520(4) 155.8 .
N2 H9 S3 0.90 2.69 3.512(4) 151.9 4_557
N2 H10 S4 0.90 2.72 3.548(4) 153.4 6_656
N3 H11 S2 0.90 2.83 3.522(4) 134.6 3
N3 H11 S1 0.90 2.90 3.669(4) 144.6 3
N3 H12 S5 0.90 2.76 3.611(4) 159.1 3

loop_
_geom_torsion_atom_site_label_1
_geom_torsion_atom_site_label_2
_geom_torsion_atom_site_label_3
_geom_torsion_atom_site_label_4
_geom_torsion
_geom_torsion_site_symmetry_1
_geom_torsion_site_symmetry_4
N2 C2 C3 N3 55.7(5) . 5_556
C1 C1 N1 Ni1 -34.0(8) 5_556 .
C3 C2 N2 Ni1 -42.3(4) . .
C2 N2 Ni1 N2 106.0(3) . 5_556
C2 N2 Ni1 N1 -79.5(3) . .
C2 N2 Ni1 N1 -39.9(10) . 5_556
C2 N2 Ni1 N3 -172.9(3) . .
C2 N2 Ni1 N3 15.6(3) . 5_556
C1 N1 Ni1 N2 -174.8(4) . .
C1 N1 Ni1 N2 -28.6(11) . 5_556
C1 N1 Ni1 N1 11.5(3) . 5_556
C1 N1 Ni1 N3 -83.2(4) . .
C1 N1 Ni1 N3 104.1(4) . 5_556
C3 N3 Ni1 N2 -82.7(3) 5_556 .
C3 N3 Ni1 N2 13.8(3) 5_556 5_556
C3 N3 Ni1 N1 -174.3(3) 5_556 .
C3 N3 Ni1 N1 104.6(3) 5_556 5_556
C3 N3 Ni1 N3 -34.8(3) 5_556 5_556
S1 Sn1 S1 Sb2 -42.84(2) 6_556 5_566
S3 Sn1 S1 Sb2 51.54(5) 6_556 5_566
S3 Sn1 S1 Sb2 -138.42(4) . 5_566
S2 Sn1 S1 Sb2 138.95(4) . 5_566
S2 Sn1 S1 Sb2 108.2(6) 6_556 5_566
S3 Sb1 S2 Sn1 -30.98(4) . .
S4 Sb1 S2 Sn1 -135.83(4) . .
S1 Sn1 S2 Sb1 123.46(4) . .
S1 Sn1 S2 Sb1 -27.6(6) 6_556 .
S3 Sn1 S2 Sb1 -141.16(4) 6_556 .
S3 Sn1 S2 Sb1 29.43(4) . .
S2 Sn1 S2 Sb1 -58.43(3) 6_556 .
S2 Sb1 S3 Sn1 32.44(4) . .
S4 Sb1 S3 Sn1 131.29(4) . .
S1 Sn1 S3 Sb1 -120.23(4) . .
S1 Sn1 S3 Sb1 147.76(4) 6_556 .
S3 Sn1 S3 Sb1 13.8(2) 6_556 .
S2 Sn1 S3 Sb1 -29.13(4) . .
S2 Sn1 S3 Sb1 56.37(4) 6_556 .
S1 Sb2 S4 Sb1 179.10(5) 5_666 .
S5 Sb2 S4 Sb1 -85.34(4) . .
S2 Sb1 S4 Sb2 24.29(5) . .
S3 Sb1 S4 Sb2 -69.19(5) . .
S1 Sb2 S5 Sb2 -41.18(3) 5_666 4_556
S4 Sb2 S5 Sb2 -128.11(3) . 4_556
